data_2312413
loop_
_publ_author_name
'Shikhaliyev, Namiq Q.'
'&#x130;brahimova, Shafiga A'
'Atakishiyeva, Gulnar T.'
'Ahmedova, Nigar E.'
'Babayeva, Gulnara V.'
'Khrustalev, Victor N.'
'Atio&#x11f;lu, Zeliha'
'Akkurt, Mehmet'
'Bhattarai, Ajaya'

_publ_section_title
;
 Crystal structures and Hirshfeld surface analyses of methyl
 4-{2,2-di-chloro-1-[(<i>E</i>)-phenyl-diazen-yl]eth-enyl}benzoate, methyl
 4-{2,2-di-chloro-1-[(<i>E</i>)-(4-methyl-phen-yl)diazen-yl]ethen-yl}benzoate
 and methyl
 4-{2,2-di-chloro-1-[(<i>E</i>)-(3,4-di-methyl-phen-yl)diazen-yl]ethen-yl}benzoate.
;
_journal_coeditor_code WM5708
_journal_issue 'Pt 2'
_journal_name_full 'Acta crystallographica. Section E, Crystallographic communications'
_journal_page_first 184
_journal_page_last 190
_journal_paper_doi 10.1107/S2056989024000732
_journal_volume 80
_journal_year 2024
_chemical_formula_iupac 'C18 H16 Cl2 N2 O2'
_chemical_formula_moiety 'C18 H16 Cl2 N2 O2'
_chemical_formula_sum 'C18 H16 Cl2 N2 O2'
_chemical_formula_weight 363.23
_chemical_name_systematic
;
Methyl
4-{2,2-dichloro-1-[(<i>E</i>)-(3,4-dimethylphenyl)diazenyl]ethenyl}benzoate
;
_space_group_crystal_system triclinic
_space_group_IT_number 2
_space_group_name_Hall '-P 1'
_space_group_name_H-M_alt 'P -1'
_atom_sites_solution_hydrogens geom
_audit_creation_method SHELXL-2018/3
_cell_angle_alpha 103.9484(9)
_cell_angle_beta 101.9047(10)
_cell_angle_gamma 98.0600(9)
_cell_formula_units_Z 2
_cell_length_a 8.22057(10)
_cell_length_b 8.53211(9)
_cell_length_c 13.08729(14)
_cell_measurement_reflns_used 14210
_cell_measurement_temperature 100(2)
_cell_measurement_theta_max 76.96
_cell_measurement_theta_min 3.58
_cell_volume 854.086(18)
_computing_cell_refinement
;
CrysAlisPro (Rigaku OD, 2021)
;
_computing_data_collection
;
CrysAlisPro (Rigaku OD, 2021)
;
_computing_data_reduction
;
CrysAlisPro (Rigaku OD, 2021)
;
_computing_molecular_graphics
;
ORTEP-3 for Windows (Farrugia, 2012)
;
_computing_publication_material
;
PLATON (Spek, 2020)
;
_computing_structure_refinement
;
<i>SHELXL</i> (Sheldrick, 2015b)
;
_computing_structure_solution
;
<i>SHELXT</i> (Sheldrick, 2015a)
;
_diffrn_ambient_temperature 100(2)
_diffrn_measured_fraction_theta_full 0.999
_diffrn_measured_fraction_theta_max 0.995
_diffrn_measurement_device_type 'XtaLAB Synergy, Dualflex, HyPix'
_diffrn_measurement_method '\f and \w'
_diffrn_radiation_type CuK\a
_diffrn_radiation_wavelength 1.54184
_diffrn_reflns_av_R_equivalents 0.0629
_diffrn_reflns_av_unetI/netI 0.0297
_diffrn_reflns_limit_h_max 10
_diffrn_reflns_limit_h_min -10
_diffrn_reflns_limit_k_max 10
_diffrn_reflns_limit_k_min -8
_diffrn_reflns_limit_l_max 16
_diffrn_reflns_limit_l_min -16
_diffrn_reflns_number 29808
_diffrn_reflns_theta_full 67.684
_diffrn_reflns_theta_max 77.802
_diffrn_reflns_theta_min 3.594
_diffrn_source 'micro-focus sealed X-ray tube'
_diffrn_standards_decay_% 0
_diffrn_standards_interval_count 0
_diffrn_standards_interval_time 0
_diffrn_standards_number 0
_exptl_absorpt_coefficient_mu 3.527
_exptl_absorpt_correction_T_max 0.700
_exptl_absorpt_correction_T_min 0.349
_exptl_absorpt_correction_type multi-scan
_exptl_absorpt_process_details
;
(CrysAlisPro; Rigaku OD, 2021)
;
_exptl_crystal_colour red
_exptl_crystal_density_diffrn 1.412
_exptl_crystal_description prism
_exptl_crystal_F_000 376
_exptl_crystal_size_max 0.200
_exptl_crystal_size_mid 0.150
_exptl_crystal_size_min 0.090
_refine_diff_density_max 0.310
_refine_diff_density_min -0.460
_refine_ls_extinction_method none
_refine_ls_goodness_of_fit_ref 1.084
_refine_ls_hydrogen_treatment constr
_refine_ls_matrix_type full
_refine_ls_number_parameters 220
_refine_ls_number_reflns 3632
_refine_ls_number_restraints 0
_refine_ls_restrained_S_all 1.084
_refine_ls_R_factor_all 0.0371
_refine_ls_R_factor_gt 0.0348
_refine_ls_shift/su_max 0.001
_refine_ls_shift/su_mean 0.000
_refine_ls_structure_factor_coef Fsqd
_refine_ls_weighting_details 'w=1/[\s^2^(Fo^2^)+(0.0537P)^2^+0.2636P] where P=(Fo^2^+2Fc^2^)/3'
_refine_ls_weighting_scheme calc
_refine_ls_wR_factor_gt 0.0951
_refine_ls_wR_factor_ref 0.0974
_reflns_number_gt 3340
_reflns_number_total 3632
_reflns_threshold_expression 'I > 2\s(I)'
_cod_data_source_file wm5708.cif
_cod_data_source_block III
_cod_original_cell_volume 854.086(17)
_cod_database_code 2312413
_shelx_space_group_comment
;
The symmetry employed for this shelxl refinement is uniquely defined
by the following loop, which should always be used as a source of
symmetry information in preference to the above space-group names.
They are only intended as comments.
;
_shelx_estimated_absorpt_t_min 0.539
_shelx_estimated_absorpt_t_max 0.742

loop_
_space_group_symop_operation_xyz
'x, y, z'
'-x, -y, -z'

loop_
_atom_site_type_symbol
_atom_site_label
_atom_site_fract_x
_atom_site_fract_y
_atom_site_fract_z
_atom_site_U_iso_or_equiv
_atom_site_adp_type
_atom_site_calc_flag
_atom_site_occupancy
_atom_site_disorder_assembly
_atom_site_disorder_group
Cl Cl1 0.07283(5) -0.14861(4) 0.77715(3) 0.02444(11) Uani d 1 . .
Cl Cl2 0.13915(5) -0.31047(4) 0.57534(3) 0.02637(12) Uani d 1 . .
O O1 0.30977(14) 0.68544(14) 1.04185(9) 0.0315(3) Uani d 1 . .
O O2 0.04043(13) 0.67433(12) 0.95696(8) 0.0208(2) Uani d 1 . .
N N1 0.21612(15) 0.01951(15) 0.54534(10) 0.0198(2) Uani d 1 . .
N N2 0.26094(15) 0.16265(15) 0.53648(10) 0.0208(3) Uani d 1 . .
C C1 0.17177(17) 0.02110(17) 0.64440(11) 0.0189(3) Uani d 1 . .
C C2 0.13347(18) -0.12681(18) 0.66254(11) 0.0206(3) Uani d 1 . .
C C3 0.17331(18) 0.17742(17) 0.72590(11) 0.0185(3) Uani d 1 . .
C C4 0.05481(18) 0.27494(17) 0.70373(11) 0.0203(3) Uani d 1 . .
H H4 -0.026457 0.242988 0.635554 0.024 Uiso calc 1 . .
C C5 0.05592(18) 0.41897(17) 0.78162(12) 0.0203(3) Uani d 1 . .
H H5 -0.026072 0.484181 0.767260 0.024 Uiso calc 1 . .
C C6 0.17767(17) 0.46736(17) 0.88079(11) 0.0188(3) Uani d 1 . .
C C7 0.29835(18) 0.37242(17) 0.90121(11) 0.0202(3) Uani d 1 . .
H H7 0.382930 0.406872 0.968032 0.024 Uiso calc 1 . .
C C8 0.29570(18) 0.22742(17) 0.82428(12) 0.0202(3) Uani d 1 . .
H H8 0.377651 0.162276 0.838900 0.024 Uiso calc 1 . .
C C9 0.18624(18) 0.61892(17) 0.96841(12) 0.0209(3) Uani d 1 . .
C C10 0.0464(2) 0.82424(18) 1.03931(12) 0.0244(3) Uani d 1 . .
H H10A -0.063270 0.858160 1.025427 0.037 Uiso calc 1 . .
H H10B 0.135720 0.911518 1.037093 0.037 Uiso calc 1 . .
H H10C 0.070772 0.804528 1.111150 0.037 Uiso calc 1 . .
C C11 0.31099(18) 0.16259(18) 0.43840(11) 0.0207(3) Uani d 1 . .
C C12 0.33518(19) 0.31514(18) 0.41637(12) 0.0232(3) Uani d 1 . .
H H12 0.318547 0.409355 0.466000 0.028 Uiso calc 1 . .
C C13 0.38330(18) 0.3316(2) 0.32285(13) 0.0249(3) Uani d 1 . .
C C14 0.40929(18) 0.1914(2) 0.25099(12) 0.0258(3) Uani d 1 . .
C C15 0.38626(19) 0.0399(2) 0.27461(12) 0.0260(3) Uani d 1 . .
H H15 0.403729 -0.054527 0.225581 0.031 Uiso calc 1 . .
C C16 0.33864(19) 0.02371(19) 0.36759(12) 0.0231(3) Uani d 1 . .
H H16 0.325038 -0.079976 0.382923 0.028 Uiso calc 1 . .
C C17 0.4088(2) 0.4974(2) 0.30023(15) 0.0333(4) Uani d 1 . .
H H17A 0.376239 0.578206 0.355458 0.050 Uiso calc 1 . .
H H17B 0.338263 0.488834 0.228149 0.050 Uiso calc 1 . .
H H17C 0.528407 0.532926 0.302386 0.050 Uiso calc 1 . .
C C18 0.4627(2) 0.2029(3) 0.14898(14) 0.0363(4) Uani d 1 . .
H H18A 0.377011 0.242730 0.103353 0.055 Uiso calc 1 . .
H H18B 0.473909 0.093688 0.108817 0.055 Uiso calc 1 . .
H H18C 0.571996 0.279612 0.168542 0.055 Uiso calc 1 . .

loop_
_atom_site_aniso_label
_atom_site_aniso_U_11
_atom_site_aniso_U_22
_atom_site_aniso_U_33
_atom_site_aniso_U_12
_atom_site_aniso_U_13
_atom_site_aniso_U_23
Cl1 0.0346(2) 0.02094(19) 0.02065(18) 0.00298(14) 0.01118(14) 0.00900(14)
Cl2 0.0402(2) 0.01643(18) 0.02316(19) 0.00645(14) 0.01064(15) 0.00402(13)
O1 0.0278(6) 0.0277(6) 0.0306(6) 0.0074(5) 0.0038(5) -0.0053(5)
O2 0.0259(5) 0.0182(5) 0.0211(5) 0.0070(4) 0.0100(4) 0.0059(4)
N1 0.0231(6) 0.0194(6) 0.0185(6) 0.0034(5) 0.0077(5) 0.0066(5)
N2 0.0240(6) 0.0199(6) 0.0198(6) 0.0025(5) 0.0092(5) 0.0060(5)
C1 0.0214(6) 0.0188(7) 0.0171(6) 0.0034(5) 0.0071(5) 0.0044(5)
C2 0.0251(7) 0.0191(7) 0.0180(6) 0.0041(5) 0.0070(5) 0.0049(5)
C3 0.0234(7) 0.0164(6) 0.0187(6) 0.0017(5) 0.0108(5) 0.0069(5)
C4 0.0247(7) 0.0203(7) 0.0174(6) 0.0040(5) 0.0071(5) 0.0070(5)
C5 0.0242(7) 0.0190(7) 0.0216(7) 0.0063(5) 0.0097(6) 0.0088(5)
C6 0.0234(7) 0.0170(6) 0.0189(7) 0.0029(5) 0.0103(5) 0.0067(5)
C7 0.0216(7) 0.0204(7) 0.0186(6) 0.0020(5) 0.0063(5) 0.0056(5)
C8 0.0227(7) 0.0191(7) 0.0218(7) 0.0060(5) 0.0093(5) 0.0070(5)
C9 0.0248(7) 0.0194(7) 0.0219(7) 0.0050(5) 0.0105(6) 0.0079(6)
C10 0.0337(8) 0.0179(7) 0.0262(7) 0.0080(6) 0.0152(6) 0.0066(6)
C11 0.0212(7) 0.0231(7) 0.0190(7) 0.0025(5) 0.0085(5) 0.0063(6)
C12 0.0247(7) 0.0226(7) 0.0230(7) 0.0022(6) 0.0084(6) 0.0069(6)
C13 0.0214(7) 0.0299(8) 0.0252(7) 0.0006(6) 0.0064(6) 0.0129(6)
C14 0.0206(7) 0.0376(9) 0.0214(7) 0.0024(6) 0.0085(6) 0.0114(6)
C15 0.0245(7) 0.0313(8) 0.0235(7) 0.0052(6) 0.0119(6) 0.0049(6)
C16 0.0247(7) 0.0226(7) 0.0244(7) 0.0042(6) 0.0108(6) 0.0072(6)
C17 0.0366(9) 0.0343(9) 0.0335(9) 0.0011(7) 0.0109(7) 0.0192(7)
C18 0.0376(9) 0.0506(11) 0.0260(8) 0.0047(8) 0.0162(7) 0.0157(8)

loop_
_atom_type_symbol
_atom_type_description
_atom_type_scat_dispersion_real
_atom_type_scat_dispersion_imag
_atom_type_scat_source
C C 0.0181 0.0091 'International Tables Vol C Tables 4.2.6.8 and 6.1.1.4'
H H 0.0000 0.0000 'International Tables Vol C Tables 4.2.6.8 and 6.1.1.4'
Cl Cl 0.3639 0.7018 'International Tables Vol C Tables 4.2.6.8 and 6.1.1.4'
N N 0.0311 0.0180 'International Tables Vol C Tables 4.2.6.8 and 6.1.1.4'
O O 0.0492 0.0322 'International Tables Vol C Tables 4.2.6.8 and 6.1.1.4'

loop_
_geom_angle_atom_site_label_1
_geom_angle_atom_site_label_2
_geom_angle_atom_site_label_3
_geom_angle_site_symmetry_1
_geom_angle_site_symmetry_3
_geom_angle
_geom_angle_publ_flag
C9 O2 C10 . . 113.91(11) ?
N2 N1 C1 . . 112.85(11) ?
N1 N2 C11 . . 113.33(12) ?
C2 C1 N1 . . 116.08(12) ?
C2 C1 C3 . . 121.77(12) ?
N1 C1 C3 . . 122.12(12) ?
C1 C2 Cl2 . . 124.19(11) ?
C1 C2 Cl1 . . 122.44(11) ?
Cl2 C2 Cl1 . . 113.37(8) ?
C8 C3 C4 . . 119.86(13) ?
C8 C3 C1 . . 119.43(13) ?
C4 C3 C1 . . 120.70(13) ?
C5 C4 C3 . . 119.96(13) ?
C5 C4 H4 . . 120.0 ?
C3 C4 H4 . . 120.0 ?
C4 C5 C6 . . 119.88(13) ?
C4 C5 H5 . . 120.1 ?
C6 C5 H5 . . 120.1 ?
C7 C6 C5 . . 119.93(13) ?
C7 C6 C9 . . 117.03(13) ?
C5 C6 C9 . . 123.04(13) ?
C8 C7 C6 . . 120.22(13) ?
C8 C7 H7 . . 119.9 ?
C6 C7 H7 . . 119.9 ?
C7 C8 C3 . . 120.10(13) ?
C7 C8 H8 . . 119.9 ?
C3 C8 H8 . . 119.9 ?
O1 C9 O2 . . 123.20(13) ?
O1 C9 C6 . . 124.17(13) ?
O2 C9 C6 . . 112.64(12) ?
O2 C10 H10A . . 109.5 ?
O2 C10 H10B . . 109.5 ?
H10A C10 H10B . . 109.5 ?
O2 C10 H10C . . 109.5 ?
H10A C10 H10C . . 109.5 ?
H10B C10 H10C . . 109.5 ?
C16 C11 C12 . . 120.15(13) ?
C16 C11 N2 . . 124.38(13) ?
C12 C11 N2 . . 115.46(13) ?
C13 C12 C11 . . 121.13(14) ?
C13 C12 H12 . . 119.4 ?
C11 C12 H12 . . 119.4 ?
C12 C13 C14 . . 118.70(14) ?
C12 C13 C17 . . 120.45(15) ?
C14 C13 C17 . . 120.84(14) ?
C15 C14 C13 . . 119.55(13) ?
C15 C14 C18 . . 119.66(15) ?
C13 C14 C18 . . 120.80(15) ?
C16 C15 C14 . . 121.71(14) ?
C16 C15 H15 . . 119.1 ?
C14 C15 H15 . . 119.1 ?
C15 C16 C11 . . 118.75(14) ?
C15 C16 H16 . . 120.6 ?
C11 C16 H16 . . 120.6 ?
C13 C17 H17A . . 109.5 ?
C13 C17 H17B . . 109.5 ?
H17A C17 H17B . . 109.5 ?
C13 C17 H17C . . 109.5 ?
H17A C17 H17C . . 109.5 ?
H17B C17 H17C . . 109.5 ?
C14 C18 H18A . . 109.5 ?
C14 C18 H18B . . 109.5 ?
H18A C18 H18B . . 109.5 ?
C14 C18 H18C . . 109.5 ?
H18A C18 H18C . . 109.5 ?
H18B C18 H18C . . 109.5 ?

loop_
_geom_bond_atom_site_label_1
_geom_bond_atom_site_label_2
_geom_bond_site_symmetry_2
_geom_bond_distance
_geom_bond_publ_flag
Cl1 C2 . 1.7176(14) ?
Cl2 C2 . 1.7148(14) ?
O1 C9 . 1.2041(19) ?
O2 C9 . 1.3422(17) ?
O2 C10 . 1.4478(17) ?
N1 N2 . 1.2651(17) ?
N1 C1 . 1.4148(17) ?
N2 C11 . 1.4263(17) ?
C1 C2 . 1.346(2) ?
C1 C3 . 1.4901(19) ?
C3 C8 . 1.390(2) ?
C3 C4 . 1.397(2) ?
C4 C5 . 1.392(2) ?
C4 H4 . 0.9500 ?
C5 C6 . 1.395(2) ?
C5 H5 . 0.9500 ?
C6 C7 . 1.390(2) ?
C6 C9 . 1.4894(19) ?
C7 C8 . 1.388(2) ?
C7 H7 . 0.9500 ?
C8 H8 . 0.9500 ?
C10 H10A . 0.9800 ?
C10 H10B . 0.9800 ?
C10 H10C . 0.9800 ?
C11 C16 . 1.396(2) ?
C11 C12 . 1.396(2) ?
C12 C13 . 1.393(2) ?
C12 H12 . 0.9500 ?
C13 C14 . 1.404(2) ?
C13 C17 . 1.509(2) ?
C14 C15 . 1.397(2) ?
C14 C18 . 1.509(2) ?
C15 C16 . 1.384(2) ?
C15 H15 . 0.9500 ?
C16 H16 . 0.9500 ?
C17 H17A . 0.9800 ?
C17 H17B . 0.9800 ?
C17 H17C . 0.9800 ?
C18 H18A . 0.9800 ?
C18 H18B . 0.9800 ?
C18 H18C . 0.9800 ?

loop_
_geom_torsion_atom_site_label_1
_geom_torsion_atom_site_label_2
_geom_torsion_atom_site_label_3
_geom_torsion_atom_site_label_4
_geom_torsion_site_symmetry_1
_geom_torsion_site_symmetry_2
_geom_torsion_site_symmetry_3
_geom_torsion_site_symmetry_4
_geom_torsion
_geom_torsion_publ_flag
C1 N1 N2 C11 . . . . 178.17(11) ?
N2 N1 C1 C2 . . . . -175.79(13) ?
N2 N1 C1 C3 . . . . 2.06(19) ?
N1 C1 C2 Cl2 . . . . 1.1(2) ?
C3 C1 C2 Cl2 . . . . -176.74(11) ?
N1 C1 C2 Cl1 . . . . -178.69(10) ?
C3 C1 C2 Cl1 . . . . 3.5(2) ?
C2 C1 C3 C8 . . . . 67.37(19) ?
N1 C1 C3 C8 . . . . -110.35(15) ?
C2 C1 C3 C4 . . . . -113.54(16) ?
N1 C1 C3 C4 . . . . 68.73(18) ?
C8 C3 C4 C5 . . . . -2.2(2) ?
C1 C3 C4 C5 . . . . 178.73(12) ?
C3 C4 C5 C6 . . . . 1.3(2) ?
C4 C5 C6 C7 . . . . 0.5(2) ?
C4 C5 C6 C9 . . . . -179.51(12) ?
C5 C6 C7 C8 . . . . -1.6(2) ?
C9 C6 C7 C8 . . . . 178.48(12) ?
C6 C7 C8 C3 . . . . 0.7(2) ?
C4 C3 C8 C7 . . . . 1.2(2) ?
C1 C3 C8 C7 . . . . -179.74(12) ?
C10 O2 C9 O1 . . . . 1.63(19) ?
C10 O2 C9 C6 . . . . -178.38(11) ?
C7 C6 C9 O1 . . . . 19.0(2) ?
C5 C6 C9 O1 . . . . -161.01(14) ?
C7 C6 C9 O2 . . . . -161.04(12) ?
C5 C6 C9 O2 . . . . 19.00(18) ?
N1 N2 C11 C16 . . . . -11.1(2) ?
N1 N2 C11 C12 . . . . 170.08(13) ?
C16 C11 C12 C13 . . . . 1.5(2) ?
N2 C11 C12 C13 . . . . -179.65(13) ?
C11 C12 C13 C14 . . . . -0.7(2) ?
C11 C12 C13 C17 . . . . 179.96(14) ?
C12 C13 C14 C15 . . . . 0.1(2) ?
C17 C13 C14 C15 . . . . 179.40(14) ?
C12 C13 C14 C18 . . . . -179.55(14) ?
C17 C13 C14 C18 . . . . -0.2(2) ?
C13 C14 C15 C16 . . . . -0.2(2) ?
C18 C14 C15 C16 . . . . 179.48(14) ?
C14 C15 C16 C11 . . . . 0.9(2) ?
C12 C11 C16 C15 . . . . -1.5(2) ?
N2 C11 C16 C15 . . . . 179.72(13) ?
